data_1569736
loop_
_publ_author_name
'Yamaguchi, Kohei'
'Uemura, Yuya'
'Sugimoto, Hideki'
'Ito, Rin'
'Morimoto, Yuma'
'Itoh, Shinobu'

_publ_section_title
;
 Mechanistic studies on catalytic alkane oxidation by Murahashi's
 O2/copper(ii)/aldehyde system
;
_journal_issue 20
_journal_name_full 'Catalysis Science &amp; Technology'
_journal_page_first 5859
_journal_page_last 5867
_journal_paper_doi 10.1039/D3CY00944K
_journal_volume 13
_journal_year 2023
_chemical_formula_moiety 'C20 H21 Cu N5, 2(Cl O4)'
_chemical_formula_sum 'C20 H21 Cl2 Cu N5 O8'
_chemical_formula_weight 593.86
_space_group_crystal_system monoclinic
_space_group_IT_number 4
_space_group_name_Hall 'P 2yb'
_space_group_name_H-M_alt 'P 1 21 1'
_atom_sites_solution_hydrogens geom
_atom_sites_solution_primary dual
_audit_creation_date 2023-05-12
_audit_creation_method
;
Olex2 1.2
(compiled 2018.05.29 svn.r3508 for OlexSys, GUI svn.r5506)
;
_audit_update_record
;
2023-05-15 deposited with the CCDC.	2023-07-18 downloaded from the CCDC.
;
_cell_angle_alpha 90
_cell_angle_beta 106.747(7)
_cell_angle_gamma 90
_cell_formula_units_Z 2
_cell_length_a 10.2096(11)
_cell_length_b 9.5739(10)
_cell_length_c 12.8306(11)
_cell_measurement_reflns_used 11450
_cell_measurement_temperature 115
_cell_measurement_theta_max 54.96
_cell_measurement_theta_min 5.39
_cell_volume 1200.9(2)
_computing_molecular_graphics 'Olex2 (Dolomanov et al., 2009)'
_computing_publication_material 'Olex2 (Dolomanov et al., 2009)'
_computing_structure_refinement 'ShelXL (Sheldrick, 2015)'
_computing_structure_solution 'ShelXT (Sheldrick, 2015)'
_diffrn_ambient_temperature 115
_diffrn_detector 'Image Plate'
_diffrn_detector_type 'Rigaku IP'
_diffrn_measured_fraction_theta_full 0.998
_diffrn_measured_fraction_theta_max 0.998
_diffrn_measurement_device 'four-circle diffractometer'
_diffrn_measurement_device_type 'R-AXIS RAPID'
_diffrn_measurement_method '\w scans'
_diffrn_radiation_monochromator graphite
_diffrn_radiation_probe x-ray
_diffrn_radiation_type MoK\a
_diffrn_radiation_wavelength 0.71075
_diffrn_reflns_av_R_equivalents 0.0262
_diffrn_reflns_av_unetI/netI 0.0389
_diffrn_reflns_Laue_measured_fraction_full 0.998
_diffrn_reflns_Laue_measured_fraction_max 0.998
_diffrn_reflns_limit_h_max 13
_diffrn_reflns_limit_h_min -13
_diffrn_reflns_limit_k_max 12
_diffrn_reflns_limit_k_min -12
_diffrn_reflns_limit_l_max 16
_diffrn_reflns_limit_l_min -15
_diffrn_reflns_number 11450
_diffrn_reflns_point_group_measured_fraction_full 0.961
_diffrn_reflns_point_group_measured_fraction_max 0.955
_diffrn_reflns_theta_full 25.242
_diffrn_reflns_theta_max 27.482
_diffrn_reflns_theta_min 2.697
_diffrn_source 'sealed X-ray tube'
_diffrn_source_target Mo
_exptl_absorpt_coefficient_mu 1.189
_exptl_absorpt_correction_type empirical
_exptl_crystal_colour 'clear light blue'
_exptl_crystal_colour_lustre clear
_exptl_crystal_colour_modifier light
_exptl_crystal_colour_primary blue
_exptl_crystal_density_diffrn 1.642
_exptl_crystal_description plate
_exptl_crystal_F_000 606
_exptl_crystal_size_max 0.11
_exptl_crystal_size_mid 0.1
_exptl_crystal_size_min 0.06
_exptl_transmission_factor_max 0.935
_exptl_transmission_factor_min 0.881
_refine_diff_density_max 0.611
_refine_diff_density_min -0.460
_refine_diff_density_rms 0.075
_refine_ls_abs_structure_details
;
 Flack x determined using 1928 quotients [(I+)-(I-)]/[(I+)+(I-)]
 (Parsons, Flack and Wagner, Acta Cryst. B69 (2013) 249-259).
;
_refine_ls_abs_structure_Flack 0.062(7)
_refine_ls_extinction_method none
_refine_ls_goodness_of_fit_ref 1.042
_refine_ls_hydrogen_treatment constr
_refine_ls_matrix_type full
_refine_ls_number_parameters 326
_refine_ls_number_reflns 5272
_refine_ls_number_restraints 1
_refine_ls_restrained_S_all 1.042
_refine_ls_R_factor_all 0.0422
_refine_ls_R_factor_gt 0.0369
_refine_ls_shift/su_max 0.001
_refine_ls_shift/su_mean 0.000
_refine_ls_structure_factor_coef Fsqd
_refine_ls_weighting_details 'w=1/[\s^2^(Fo^2^)+(0.0524P)^2^+0.3860P] where P=(Fo^2^+2Fc^2^)/3'
_refine_ls_weighting_scheme calc
_refine_ls_wR_factor_gt 0.0897
_refine_ls_wR_factor_ref 0.0919
_reflns_Friedel_coverage 0.805
_reflns_Friedel_fraction_full 0.918
_reflns_Friedel_fraction_max 0.907
_reflns_number_gt 4820
_reflns_number_total 5272
_reflns_threshold_expression 'I > 2\s(I)'
_cod_data_source_file d3cy00944k2.cif
_cod_data_source_block shelx_trans_CCDC1
_cod_depositor_comments 'Adding full bibliography for 1569735--1569739.cif.'
_cod_database_code 1569736
_shelx_shelxl_version_number 2018/1
_shelx_space_group_comment
;
The symmetry employed for this shelxl refinement is uniquely defined
by the following loop, which should always be used as a source of
symmetry information in preference to the above space-group names.
They are only intended as comments.
;
_shelx_estimated_absorpt_t_max 0.932
_shelx_estimated_absorpt_t_min 0.880
_olex2_refinement_description
;
1. Fixed Uiso
 At 1.2 times of:
  All C(H) groups, All C(H,H) groups
 At 1.5 times of:
  All C(H,H,H) groups
2.a Secondary CH2 refined with riding coordinates:
 C00O(H00D,H00H), C00Q(H00I,H00J), C00Z(H00K,H00M)
2.b Aromatic/amide H refined with riding coordinates:
 C00E(H00E), C00F(H00F), C00G(H00G), C00L(H00L), C00N(H00N), C00S(H00S),
 C00T(H00T), C00V(H00V), C00W(H00W), C00X(H00X), C00Y(H00Y), C010(H010)
2.c Idealised Me refined as rotating group:
 C00J(H00A,H00B,H00C)
;
_olex2_submission_special_instructions 'No special instructions were received'

loop_
_space_group_symop_operation_xyz
'x, y, z'
'-x, y+1/2, -z'

loop_
_atom_site_label
_atom_site_type_symbol
_atom_site_fract_x
_atom_site_fract_y
_atom_site_fract_z
_atom_site_U_iso_or_equiv
_atom_site_adp_type
_atom_site_occupancy
_atom_site_site_symmetry_order
_atom_site_calc_flag
_atom_site_refinement_flags_posn
_atom_site_refinement_flags_adp
_atom_site_refinement_flags_occupancy
_atom_site_disorder_assembly
_atom_site_disorder_group
Cu01 Cu 0.67387(4) 0.53177(6) 0.29476(3) 0.02285(13) Uani 1 1 d . . . . .
Cl00 Cl 0.80329(11) 0.70918(13) 1.00417(9) 0.0355(3) Uani 1 1 d . . . . .
Cl1 Cl 0.16937(10) 0.52811(16) 0.47982(9) 0.0361(2) Uani 1 1 d . . . . .
N004 N 0.8119(4) 0.6742(4) 0.2995(3) 0.0277(8) Uani 1 1 d . . . . .
N005 N 0.5060(3) 0.6444(4) 0.2093(3) 0.0243(7) Uani 1 1 d . . . . .
N006 N 0.6998(3) 0.5304(5) 0.4605(3) 0.0254(6) Uani 1 1 d . . . . .
O007 O 0.0691(4) 0.4192(4) 0.4566(4) 0.0508(10) Uani 1 1 d . . . . .
O008 O 0.1284(4) 0.6338(4) 0.5426(4) 0.0557(11) Uani 1 1 d . . . . .
N009 N 0.7518(4) 0.3744(4) 0.2253(3) 0.0293(8) Uani 1 1 d . . . . .
N00A N 0.5295(4) 0.3882(4) 0.2957(3) 0.0294(8) Uani 1 1 d . . . . .
O00B O 0.2986(5) 0.4711(5) 0.5345(5) 0.0758(15) Uani 1 1 d . . . . .
O00C O 0.7098(5) 0.6206(5) 1.0369(4) 0.0611(12) Uani 1 1 d . . . . .
C00D C 0.8946(4) 0.7565(5) 0.3085(3) 0.0287(9) Uani 1 1 d . . . . .
C00E C 0.5045(5) 0.7638(5) 0.1536(4) 0.0293(9) Uani 1 1 d . . . . .
H00E H 0.589043 0.802376 0.150499 0.035 Uiso 1 1 calc R . . . .
C00F C 0.2610(5) 0.7742(5) 0.1067(4) 0.0324(10) Uani 1 1 d . . . . .
H00F H 0.176929 0.819454 0.071995 0.039 Uiso 1 1 calc R . . . .
C00G C 0.7585(5) 0.6198(5) 0.6405(4) 0.0356(11) Uani 1 1 d . . . . .
H00G H 0.803931 0.688544 0.691520 0.043 Uiso 1 1 calc R . . . .
O00H O 0.9354(4) 0.6967(8) 1.0758(4) 0.088(2) Uani 1 1 d . . . . .
O00I O 0.1697(6) 0.5879(5) 0.3765(5) 0.0805(17) Uani 1 1 d . . . . .
C00J C 0.9990(5) 0.8615(5) 0.3179(4) 0.0367(10) Uani 1 1 d . . . . .
H00A H 1.032598 0.857903 0.253717 0.055 Uiso 1 1 calc GR . . . .
H00B H 1.074883 0.843775 0.383445 0.055 Uiso 1 1 calc GR . . . .
H00C H 0.960361 0.954093 0.323037 0.055 Uiso 1 1 calc GR . . . .
C00K C 0.3867(4) 0.5881(5) 0.2135(4) 0.0260(8) Uani 1 1 d . . . . .
C00L C 0.3856(5) 0.8317(5) 0.1013(4) 0.0344(10) Uani 1 1 d . . . . .
H00L H 0.387314 0.915750 0.062332 0.041 Uiso 1 1 calc R . . . .
C00M C 0.6339(4) 0.4236(5) 0.4911(4) 0.0291(9) Uani 1 1 d . . . . .
C00N C 0.6889(5) 0.5136(7) 0.6716(4) 0.0413(13) Uani 1 1 d . . . . .
H00N H 0.684474 0.509101 0.744500 0.050 Uiso 1 1 calc R . . . .
C00O C 0.5762(5) 0.3167(5) 0.4041(4) 0.0352(11) Uani 1 1 d . . . . .
H00D H 0.646957 0.246411 0.403346 0.042 Uiso 1 1 calc R . . . .
H00H H 0.498119 0.268075 0.419374 0.042 Uiso 1 1 calc R . . . .
O00P O 0.7933(4) 0.6821(8) 0.8944(3) 0.089(2) Uani 1 1 d . . . . .
C00Q C 0.3978(4) 0.4589(5) 0.2804(4) 0.0351(11) Uani 1 1 d . . . . .
H00I H 0.387032 0.483542 0.352424 0.042 Uiso 1 1 calc R . . . .
H00J H 0.322866 0.394208 0.244263 0.042 Uiso 1 1 calc R . . . .
C00R C 0.6660(5) 0.2674(5) 0.1952(4) 0.0342(10) Uani 1 1 d . . . . .
C00S C 0.7620(4) 0.6262(5) 0.5332(4) 0.0282(9) Uani 1 1 d . . . . .
H00S H 0.809898 0.700382 0.511275 0.034 Uiso 1 1 calc R . . . .
C00T C 0.6252(5) 0.4131(6) 0.5980(4) 0.0379(11) Uani 1 1 d . . . . .
H00T H 0.576684 0.338600 0.618855 0.045 Uiso 1 1 calc R . . . .
O00U O 0.7511(7) 0.8481(5) 1.0162(5) 0.0887(18) Uani 1 1 d . . . . .
C00V C 0.2623(4) 0.6517(5) 0.1626(4) 0.0315(9) Uani 1 1 d . . . . .
H00V H 0.179062 0.610786 0.166458 0.038 Uiso 1 1 calc R . . . .
C00W C 0.8762(5) 0.3684(6) 0.2113(4) 0.0384(11) Uani 1 1 d . . . . .
H00W H 0.936539 0.445381 0.233033 0.046 Uiso 1 1 calc R . . . .
C00X C 0.8327(7) 0.1402(7) 0.1356(4) 0.0557(17) Uani 1 1 d . . . . .
H00X H 0.860521 0.059551 0.104496 0.067 Uiso 1 1 calc R . . . .
C00Y C 0.7039(7) 0.1465(6) 0.1510(4) 0.0499(15) Uani 1 1 d . . . . .
H00Y H 0.642744 0.069769 0.131809 0.060 Uiso 1 1 calc R . . . .
C00Z C 0.5253(5) 0.2891(5) 0.2053(4) 0.0368(11) Uani 1 1 d . . . . .
H00K H 0.465217 0.326963 0.136233 0.044 Uiso 1 1 calc R . . . .
H00M H 0.486969 0.198630 0.219775 0.044 Uiso 1 1 calc R . . . .
C010 C 0.9192(6) 0.2518(7) 0.1658(4) 0.0505(15) Uani 1 1 d . . . . .
H010 H 1.007713 0.249553 0.155638 0.061 Uiso 1 1 calc R . . . .

loop_
_atom_site_aniso_label
_atom_site_aniso_U_11
_atom_site_aniso_U_22
_atom_site_aniso_U_33
_atom_site_aniso_U_23
_atom_site_aniso_U_13
_atom_site_aniso_U_12
Cu01 0.0160(2) 0.0228(2) 0.0298(2) 0.0009(2) 0.00659(16) -0.0036(2)
Cl00 0.0263(5) 0.0505(7) 0.0250(5) -0.0005(4) -0.0002(4) -0.0054(5)
Cl1 0.0354(5) 0.0272(4) 0.0498(6) 0.0018(6) 0.0186(4) -0.0009(6)
N004 0.0237(18) 0.0295(19) 0.032(2) 0.0000(14) 0.0116(15) -0.0058(15)
N005 0.0194(16) 0.0266(17) 0.0280(19) 0.0009(13) 0.0085(13) 0.0004(13)
N006 0.0169(13) 0.0284(15) 0.0313(16) 0.0046(19) 0.0077(11) 0.0039(19)
O007 0.044(2) 0.039(2) 0.063(3) -0.0007(17) 0.0043(18) -0.0051(17)
O008 0.053(2) 0.046(2) 0.072(3) -0.020(2) 0.024(2) -0.0024(19)
N009 0.0272(18) 0.033(2) 0.0255(19) -0.0008(14) 0.0050(14) 0.0053(15)
N00A 0.0182(17) 0.0261(18) 0.041(2) 0.0061(15) 0.0042(15) -0.0044(14)
O00B 0.035(2) 0.064(3) 0.110(4) -0.012(3) -0.008(2) 0.008(2)
O00C 0.064(3) 0.064(3) 0.062(3) -0.018(2) 0.029(2) -0.027(2)
C00D 0.025(2) 0.032(2) 0.028(2) 0.0021(16) 0.0061(16) 0.0007(18)
C00E 0.030(2) 0.029(2) 0.030(2) 0.0023(17) 0.0105(18) 0.0008(18)
C00F 0.033(2) 0.035(2) 0.027(2) -0.0013(17) 0.0052(17) 0.0152(19)
C00G 0.035(3) 0.038(3) 0.034(3) 0.0002(18) 0.0103(19) 0.018(2)
O00H 0.026(2) 0.186(6) 0.045(3) -0.001(3) -0.0012(17) 0.000(3)
O00I 0.097(4) 0.069(3) 0.104(4) 0.041(3) 0.073(3) 0.031(3)
C00J 0.032(2) 0.034(2) 0.044(3) 0.0007(19) 0.010(2) -0.013(2)
C00K 0.019(2) 0.031(2) 0.027(2) -0.0026(16) 0.0055(16) -0.0008(16)
C00L 0.038(3) 0.028(2) 0.038(3) 0.0047(18) 0.011(2) 0.010(2)
C00M 0.0186(19) 0.032(2) 0.038(2) 0.0122(18) 0.0108(16) 0.0054(17)
C00N 0.039(2) 0.056(4) 0.032(2) 0.017(2) 0.0158(19) 0.029(3)
C00O 0.027(2) 0.028(2) 0.049(3) 0.0126(19) 0.0084(19) -0.0057(18)
O00P 0.043(2) 0.196(7) 0.033(2) -0.014(3) 0.0183(18) -0.005(3)
C00Q 0.0122(18) 0.043(3) 0.048(3) 0.012(2) 0.0059(18) -0.0031(18)
C00R 0.040(3) 0.028(2) 0.028(2) 0.0012(17) -0.0016(19) 0.0020(19)
C00S 0.026(2) 0.030(2) 0.029(2) 0.0009(16) 0.0080(17) 0.0063(17)
C00T 0.025(2) 0.049(3) 0.042(3) 0.020(2) 0.0144(19) 0.010(2)
O00U 0.113(5) 0.046(3) 0.096(4) 0.000(3) 0.012(3) -0.009(3)
C00V 0.022(2) 0.043(3) 0.029(2) -0.0025(18) 0.0064(17) 0.0045(18)
C00W 0.035(3) 0.051(3) 0.029(2) 0.002(2) 0.0080(18) 0.012(2)
C00X 0.084(5) 0.051(3) 0.027(3) -0.001(2) 0.009(3) 0.036(3)
C00Y 0.077(4) 0.033(3) 0.029(3) -0.004(2) -0.002(2) 0.006(3)
C00Z 0.036(3) 0.025(2) 0.043(3) -0.003(2) 0.002(2) -0.0098(19)
C010 0.050(3) 0.073(4) 0.026(3) 0.002(2) 0.007(2) 0.036(3)

loop_
_atom_type_symbol
_atom_type_description
_atom_type_scat_dispersion_real
_atom_type_scat_dispersion_imag
_atom_type_scat_source
C C 0.0033 0.0016 'International Tables Vol C Tables 4.2.6.8 and 6.1.1.4'
H H 0.0000 0.0000 'International Tables Vol C Tables 4.2.6.8 and 6.1.1.4'
Cl Cl 0.1484 0.1585 'International Tables Vol C Tables 4.2.6.8 and 6.1.1.4'
Cu Cu 0.3201 1.2651 'International Tables Vol C Tables 4.2.6.8 and 6.1.1.4'
N N 0.0061 0.0033 'International Tables Vol C Tables 4.2.6.8 and 6.1.1.4'
O O 0.0106 0.0060 'International Tables Vol C Tables 4.2.6.8 and 6.1.1.4'

loop_
_geom_angle_atom_site_label_1
_geom_angle_atom_site_label_2
_geom_angle_atom_site_label_3
_geom_angle
_geom_angle_site_symmetry_1
_geom_angle_site_symmetry_3
_geom_angle_publ_flag
N004 Cu01 N005 97.69(15) . . ?
N004 Cu01 N006 95.48(16) . . ?
N004 Cu01 N009 99.30(15) . . ?
N004 Cu01 N00A 177.47(17) . . ?
N005 Cu01 N006 113.12(14) . . ?
N009 Cu01 N005 121.89(15) . . ?
N009 Cu01 N006 119.88(17) . . ?
N00A Cu01 N005 82.08(14) . . ?
N00A Cu01 N006 82.32(16) . . ?
N00A Cu01 N009 82.92(16) . . ?
O00C Cl00 O00U 102.4(3) . . ?
O00H Cl00 O00C 110.8(3) . . ?
O00H Cl00 O00P 114.8(3) . . ?
O00H Cl00 O00U 108.7(4) . . ?
O00P Cl00 O00C 108.9(3) . . ?
O00P Cl00 O00U 110.5(4) . . ?
O007 Cl1 O00I 106.8(3) . . ?
O008 Cl1 O007 109.0(2) . . ?
O008 Cl1 O00I 108.4(3) . . ?
O00B Cl1 O007 109.3(3) . . ?
O00B Cl1 O008 112.1(3) . . ?
O00B Cl1 O00I 111.1(3) . . ?
C00D N004 Cu01 176.1(4) . . ?
C00E N005 Cu01 127.5(3) . . ?
C00E N005 C00K 119.3(4) . . ?
C00K N005 Cu01 113.1(3) . . ?
C00M N006 Cu01 112.3(3) . . ?
C00S N006 Cu01 127.7(3) . . ?
C00S N006 C00M 119.8(4) . . ?
C00R N009 Cu01 113.0(3) . . ?
C00R N009 C00W 120.1(4) . . ?
C00W N009 Cu01 126.9(3) . . ?
C00O N00A Cu01 106.2(3) . . ?
C00Q N00A Cu01 109.1(3) . . ?
C00Q N00A C00O 111.7(4) . . ?
C00Q N00A C00Z 111.7(4) . . ?
C00Z N00A Cu01 106.6(3) . . ?
C00Z N00A C00O 111.2(4) . . ?
N004 C00D C00J 179.0(5) . . ?
N005 C00E H00E 118.8 . . ?
N005 C00E C00L 122.4(4) . . ?
C00L C00E H00E 118.8 . . ?
C00L C00F H00F 120.4 . . ?
C00V C00F H00F 120.4 . . ?
C00V C00F C00L 119.2(4) . . ?
C00N C00G H00G 120.4 . . ?
C00N C00G C00S 119.2(5) . . ?
C00S C00G H00G 120.4 . . ?
C00D C00J H00A 109.5 . . ?
C00D C00J H00B 109.5 . . ?
C00D C00J H00C 109.5 . . ?
H00A C00J H00B 109.5 . . ?
H00A C00J H00C 109.5 . . ?
H00B C00J H00C 109.5 . . ?
N005 C00K C00Q 115.8(4) . . ?
N005 C00K C00V 121.3(4) . . ?
C00V C00K C00Q 122.8(4) . . ?
C00E C00L C00F 118.4(4) . . ?
C00E C00L H00L 120.8 . . ?
C00F C00L H00L 120.8 . . ?
N006 C00M C00O 115.0(4) . . ?
N006 C00M C00T 121.2(4) . . ?
C00T C00M C00O 123.7(4) . . ?
C00G C00N H00N 119.9 . . ?
C00G C00N C00T 120.2(4) . . ?
C00T C00N H00N 119.9 . . ?
N00A C00O C00M 109.3(4) . . ?
N00A C00O H00D 109.8 . . ?
N00A C00O H00H 109.8 . . ?
C00M C00O H00D 109.8 . . ?
C00M C00O H00H 109.8 . . ?
H00D C00O H00H 108.3 . . ?
N00A C00Q C00K 112.0(4) . . ?
N00A C00Q H00I 109.2 . . ?
N00A C00Q H00J 109.2 . . ?
C00K C00Q H00I 109.2 . . ?
C00K C00Q H00J 109.2 . . ?
H00I C00Q H00J 107.9 . . ?
N009 C00R C00Y 121.3(5) . . ?
N009 C00R C00Z 115.9(4) . . ?
C00Y C00R C00Z 122.6(5) . . ?
N006 C00S C00G 121.4(4) . . ?
N006 C00S H00S 119.3 . . ?
C00G C00S H00S 119.3 . . ?
C00M C00T H00T 120.9 . . ?
C00N C00T C00M 118.1(5) . . ?
C00N C00T H00T 120.9 . . ?
C00F C00V C00K 119.3(4) . . ?
C00F C00V H00V 120.3 . . ?
C00K C00V H00V 120.3 . . ?
N009 C00W H00W 119.3 . . ?
N009 C00W C010 121.3(5) . . ?
C010 C00W H00W 119.3 . . ?
C00Y C00X H00X 120.4 . . ?
C010 C00X H00X 120.4 . . ?
C010 C00X C00Y 119.1(5) . . ?
C00R C00Y H00Y 120.6 . . ?
C00X C00Y C00R 118.8(6) . . ?
C00X C00Y H00Y 120.6 . . ?
N00A C00Z C00R 110.2(4) . . ?
N00A C00Z H00K 109.6 . . ?
N00A C00Z H00M 109.6 . . ?
C00R C00Z H00K 109.6 . . ?
C00R C00Z H00M 109.6 . . ?
H00K C00Z H00M 108.1 . . ?
C00W C010 H010 120.3 . . ?
C00X C010 C00W 119.3(6) . . ?
C00X C010 H010 120.3 . . ?

loop_
_geom_bond_atom_site_label_1
_geom_bond_atom_site_label_2
_geom_bond_distance
_geom_bond_site_symmetry_2
_geom_bond_publ_flag
Cu01 N004 1.949(3) . ?
Cu01 N005 2.055(3) . ?
Cu01 N006 2.066(3) . ?
Cu01 N009 2.027(4) . ?
Cu01 N00A 2.018(4) . ?
Cl00 O00C 1.428(4) . ?
Cl00 O00H 1.401(4) . ?
Cl00 O00P 1.406(4) . ?
Cl00 O00U 1.457(6) . ?
Cl1 O007 1.431(4) . ?
Cl1 O008 1.428(4) . ?
Cl1 O00B 1.413(4) . ?
Cl1 O00I 1.444(5) . ?
N004 C00D 1.136(6) . ?
N005 C00E 1.345(6) . ?
N005 C00K 1.348(5) . ?
N006 C00M 1.343(6) . ?
N006 C00S 1.332(6) . ?
N009 C00R 1.331(6) . ?
N009 C00W 1.333(6) . ?
N00A C00O 1.499(6) . ?
N00A C00Q 1.466(6) . ?
N00A C00Z 1.490(6) . ?
C00D C00J 1.445(6) . ?
C00E H00E 0.9500 . ?
C00E C00L 1.371(6) . ?
C00F H00F 0.9500 . ?
C00F C00L 1.406(7) . ?
C00F C00V 1.373(7) . ?
C00G H00G 0.9500 . ?
C00G C00N 1.365(8) . ?
C00G C00S 1.388(7) . ?
C00J H00A 0.9800 . ?
C00J H00B 0.9800 . ?
C00J H00C 0.9800 . ?
C00K C00Q 1.491(6) . ?
C00K C00V 1.389(6) . ?
C00L H00L 0.9500 . ?
C00M C00O 1.504(7) . ?
C00M C00T 1.403(7) . ?
C00N H00N 0.9500 . ?
C00N C00T 1.373(8) . ?
C00O H00D 0.9900 . ?
C00O H00H 0.9900 . ?
C00Q H00I 0.9900 . ?
C00Q H00J 0.9900 . ?
C00R C00Y 1.391(7) . ?
C00R C00Z 1.494(7) . ?
C00S H00S 0.9500 . ?
C00T H00T 0.9500 . ?
C00V H00V 0.9500 . ?
C00W H00W 0.9500 . ?
C00W C010 1.388(7) . ?
C00X H00X 0.9500 . ?
C00X C00Y 1.385(10) . ?
C00X C010 1.369(10) . ?
C00Y H00Y 0.9500 . ?
C00Z H00K 0.9900 . ?
C00Z H00M 0.9900 . ?
C010 H010 0.9500 . ?
